data_9000900
loop_
_publ_author_name
'Cameron, M.'
'Sueno, S.'
'Papike, J. J.'
'Prewitt, C. T.'

_publ_section_title
;
 High temperature crystal chemistry of K and Na fluor-richterites
 K fluor-richterite  600C
;
_journal_name_full 'American Mineralogist'
_journal_page_first 924
_journal_page_last 943
_journal_volume 68
_journal_year 1983
_chemical_formula_sum 'Ca2 F2 K2 Mg5 Na2 O22 Si8'
_chemical_name_mineral Fluororichterite
_space_group_IT_number 12
_symmetry_space_group_name_Hall '-I 2y'
_symmetry_space_group_name_H-M 'I 1 2/m 1'
_cell_angle_alpha 90
_cell_angle_beta 105.83
_cell_angle_gamma 90
_cell_length_a 10.070
_cell_length_b 18.106
_cell_length_c 5.278
_cell_formula_units_Z 2
_cell_volume 925.828
_database_code_amcsd 0000919
_diffrn_ambient_temperature 873.15
_exptl_crystal_density_diffrn 3.374
_cod_original_formula_sum 'Si8 Mg5 (Na2 Ca2) K2 O22 F2'
_cod_database_code 9000900

loop_
_space_group_symop_operation_xyz
x,y,z
1/2+x,1/2+y,1/2+z
x,-y,z
1/2+x,1/2-y,1/2+z
-x,y,-z
1/2-x,1/2+y,1/2-z
-x,-y,-z
1/2-x,1/2-y,1/2-z

loop_
_atom_site_aniso_label
_atom_site_aniso_U_11
_atom_site_aniso_U_22
_atom_site_aniso_U_33
_atom_site_aniso_U_12
_atom_site_aniso_U_13
_atom_site_aniso_U_23
Si1 0.01236 0.01242 0.01126 0.00012 0.00198 -0.00031
Si2 0.01370 0.01418 0.01133 0.00242 0.00306 0.00100
Mg1 0.01752 0.01817 0.01513 0.00000 0.00407 0.00000
Mg2 0.01824 0.01704 0.01613 0.00000 0.00111 0.00000
Mg3 0.01849 0.01501 0.01344 0.00000 0.00687 0.00000
Na 0.04076 0.02312 0.02355 0.00000 -0.00637 0.00000
Ca 0.04076 0.02312 0.02355 0.00000 -0.00637 0.00000
K 0.07458 0.05610 0.06024 0.00000 -0.02875 0.00000
O1 0.01596 0.01975 0.01537 0.00177 0.00212 -0.00300
O2 0.01351 0.02426 0.01399 0.00188 0.00307 -0.00299
F3 0.02680 0.02745 0.01785 0.00000 0.00353 0.00000
O4 0.03188 0.02011 0.02532 0.01065 0.00709 0.00215
O5 0.01826 0.02848 0.01756 0.00213 0.00373 0.00816
O6 0.02105 0.02926 0.01620 -0.00201 0.00743 -0.00919
O7 0.02366 0.01214 0.03213 0.00000 0.00309 0.00000

loop_
_atom_site_label
_atom_site_fract_x
_atom_site_fract_y
_atom_site_fract_z
Si1 0.27535 0.91553 0.97689
Si2 0.28512 0.82913 0.48056
Mg1 0.00000 0.91004 0.50000
Mg2 0.00000 0.81969 0.00000
Mg3 0.00000 0.00000 0.00000
Na 0.00000 0.72173 0.50000
Ca 0.00000 0.72173 0.50000
K 0.47591 0.00000 0.52685
O1 0.11045 0.91472 0.89143
O2 0.11865 0.83085 0.39228
F3 0.10255 0.00000 0.38740
O4 0.36150 0.75314 0.55935
O5 0.34323 0.87167 0.25022
O6 0.33956 0.88191 0.75179
O7 0.33308 0.00000 0.02869

loop_
_cod_related_entry_id
_cod_related_entry_database
_cod_related_entry_code
1 AMCSD 0000919
